data_1573155
loop_
_publ_author_name
'Yadav, Jyoti'
'Konar, Sanjit'

_publ_section_title
;
 Spin State Modulation and Kinetic Control of Thermal Contraction in a
 [Fe2Co2] Discrete Prussian Blue Analogue
;
_journal_name_full 'Chemical Science'
_journal_paper_doi 10.1039/D4SC05792A
_journal_year 2024
_chemical_formula_moiety 'C36 H22 B Co F10 Fe N15, Cl O4, H2 O0.75, 0.25(O)'
_chemical_formula_sum 'C36 H24 B Cl Co F10 Fe N15 O5'
_chemical_formula_weight 1097.74
_space_group_crystal_system monoclinic
_space_group_IT_number 14
_space_group_name_Hall '-P 2ybc'
_space_group_name_H-M_alt 'P 1 21/c 1'
_atom_sites_solution_hydrogens mixed
_atom_sites_solution_primary dual
_audit_creation_date 2023-12-18
_audit_creation_method
;
Olex2 1.2
(compiled 2018.05.29 svn.r3508 for OlexSys, GUI svn.r5506)
;
_audit_update_record
;
2023-12-21 deposited with the CCDC.	2024-11-10 downloaded from the CCDC.
;
_cell_angle_alpha 90
_cell_angle_beta 107.3370(10)
_cell_angle_gamma 90
_cell_formula_units_Z 4
_cell_length_a 14.5568(5)
_cell_length_b 22.4909(8)
_cell_length_c 14.6069(5)
_cell_measurement_reflns_used 9935
_cell_measurement_temperature 200.00
_cell_measurement_theta_max 21.27
_cell_measurement_theta_min 2.33
_cell_volume 4565.0(3)
_computing_cell_refinement 'SAINT V8.40A (?, 2016)'
_computing_data_reduction 'SAINT V8.40A (?, 2016)'
_computing_molecular_graphics 'Olex2 (Dolomanov et al., 2009)'
_computing_publication_material 'Olex2 (Dolomanov et al., 2009)'
_computing_structure_refinement 'ShelXL (Sheldrick, 2015)'
_computing_structure_solution 'ShelXT (Sheldrick, 2015)'
_diffrn_ambient_temperature 200.0
_diffrn_measured_fraction_theta_full 0.995
_diffrn_measured_fraction_theta_max 0.995
_diffrn_measurement_device_type 'Bruker APEX-II CCD'
_diffrn_measurement_method '\f and \w scans'
_diffrn_radiation_type MoK\a
_diffrn_radiation_wavelength 0.71073
_diffrn_reflns_av_R_equivalents 0.1195
_diffrn_reflns_av_unetI/netI 0.0440
_diffrn_reflns_Laue_measured_fraction_full 0.995
_diffrn_reflns_Laue_measured_fraction_max 0.995
_diffrn_reflns_limit_h_max 17
_diffrn_reflns_limit_h_min -17
_diffrn_reflns_limit_k_max 26
_diffrn_reflns_limit_k_min -26
_diffrn_reflns_limit_l_max 17
_diffrn_reflns_limit_l_min -17
_diffrn_reflns_number 130204
_diffrn_reflns_point_group_measured_fraction_full 0.995
_diffrn_reflns_point_group_measured_fraction_max 0.995
_diffrn_reflns_theta_full 25.061
_diffrn_reflns_theta_max 25.061
_diffrn_reflns_theta_min 2.327
_diffrn_standards_number 0
_exptl_absorpt_coefficient_mu 0.840
_exptl_absorpt_correction_T_max 0.7452
_exptl_absorpt_correction_T_min 0.6556
_exptl_absorpt_correction_type multi-scan
_exptl_absorpt_process_details
;
SADABS-2016/2 (Bruker,2016/2) was used for absorption correction.
wR2(int) was 0.0945 before and 0.0739 after correction.
The Ratio of minimum to maximum transmission is 0.8798.
The \l/2 correction factor is Not present.
;
_exptl_crystal_colour Red
_exptl_crystal_density_diffrn 1.597
_exptl_crystal_description Plate
_exptl_crystal_F_000 2200
_exptl_crystal_preparation 'Magnetic properties'
_exptl_crystal_size_max 0.18
_exptl_crystal_size_mid 0.17
_exptl_crystal_size_min 0.02
_refine_diff_density_max 1.028
_refine_diff_density_min -0.682
_refine_diff_density_rms 0.127
_refine_ls_extinction_method none
_refine_ls_goodness_of_fit_ref 1.256
_refine_ls_hydrogen_treatment constr
_refine_ls_matrix_type full
_refine_ls_number_parameters 694
_refine_ls_number_reflns 8057
_refine_ls_number_restraints 0
_refine_ls_restrained_S_all 1.256
_refine_ls_R_factor_all 0.1532
_refine_ls_R_factor_gt 0.1264
_refine_ls_shift/su_max 0.000
_refine_ls_shift/su_mean 0.000
_refine_ls_structure_factor_coef Fsqd
_refine_ls_weighting_details 'w=1/[\s^2^(Fo^2^)+71.5016P] where P=(Fo^2^+2Fc^2^)/3'
_refine_ls_weighting_scheme calc
_refine_ls_wR_factor_gt 0.2815
_refine_ls_wR_factor_ref 0.2943
_reflns_Friedel_coverage 0.000
_reflns_number_gt 6050
_reflns_number_total 8057
_reflns_threshold_expression 'I > 2\s(I)'
_cod_data_source_file d4sc05792a3.cif
_cod_data_source_block 1_2H2O_200K_2H
_cod_database_code 1573155
_shelx_shelxl_version_number 2018/1
_shelx_space_group_comment
;
The symmetry employed for this shelxl refinement is uniquely defined
by the following loop, which should always be used as a source of
symmetry information in preference to the above space-group names.
They are only intended as comments.
;
_olex2_refinement_description
;
1. Fixed Uiso
 At 1.2 times of:
  All B(H) groups, All C(H) groups, All N(H,H) groups
 At 1.5 times of:
  All O(H,H) groups
2. Others
 Fixed Sof: O5A(0.75) F2B(0.35) F5B(0.4) C18B(0.45) C17B(0.45) C16B(0.4)
 C15B(0.35) F3B(0.35) F4B(0.55) F3A(0.65) F2A(0.65) O5B(0.25) F5A(0.6)
 F1B(0.35) F4A(0.45) C17A(0.55) C18A(0.55) C16A(0.6) C15A(0.65) F1A(0.65)
3.a Free rotating group:
 O5A(H5AA,H5AB)
3.b Ternary CH refined with riding coordinates:
 B1(H1)
3.c Aromatic/amide H refined with riding coordinates:
 C36(H36), C24(H24), C21(H21), C11(H11), C22(H22), C8(H8), C23(H23), C7(H7),
 C4(H4), C3(H3), C6(H6), C5(H5), C35(H35), C9(H9), C10(H10), C34(H34), C33(H33)
3.d X=CH2 refined with riding coordinates:
 N11(H11A,H11B), N14(H14A,H14B)
;
_olex2_submission_special_instructions 'No special instructions were received'

loop_
_space_group_symop_operation_xyz
'x, y, z'
'-x, y+1/2, -z+1/2'
'-x, -y, -z'
'x, -y-1/2, z-1/2'

loop_
_atom_site_label
_atom_site_type_symbol
_atom_site_fract_x
_atom_site_fract_y
_atom_site_fract_z
_atom_site_U_iso_or_equiv
_atom_site_adp_type
_atom_site_occupancy
_atom_site_site_symmetry_order
_atom_site_calc_flag
_atom_site_refinement_flags_posn
_atom_site_refinement_flags_adp
_atom_site_refinement_flags_occupancy
_atom_site_disorder_assembly
_atom_site_disorder_group
Co1 Co 0.21602(12) 0.47898(6) 0.21902(11) 0.0428(4) Uani 1 1 d . . . . .
Fe1 Fe -0.01095(13) 0.63486(7) 0.05900(11) 0.0429(4) Uani 1 1 d . . . . .
Cl1 Cl 0.4802(3) 0.77345(18) 0.4071(3) 0.0840(13) Uani 1 1 d . . . . .
O5A O 0.6614(7) 0.6916(4) 0.1684(7) 0.041(2) Uani 0.75 1 d . . P A 1
H5AA H 0.716367 0.674110 0.194033 0.062 Uiso 1 1 d G . . A 1
H5AB H 0.648404 0.691346 0.106343 0.062 Uiso 1 1 d G . . A 1
N10 N 0.3209(6) 0.4116(4) 0.2351(6) 0.040(2) Uani 1 1 d . . . . .
N8 N 0.0905(6) 0.6877(4) 0.1367(6) 0.043(2) Uani 1 1 d . . . . .
F6 F 0.3581(7) 0.4278(4) 0.4771(6) 0.092(3) Uani 1 1 d . . . . .
N2 N -0.1553(7) 0.5522(4) -0.0783(7) 0.047(2) Uani 1 1 d . . . . .
N3 N -0.0679(8) 0.7036(4) -0.0191(7) 0.048(2) Uani 1 1 d . . . . .
N15 N 0.2987(7) 0.5486(4) 0.1877(7) 0.049(2) Uani 1 1 d . . . . .
N1 N -0.1483(8) 0.6509(5) 0.1818(8) 0.055(3) Uani 1 1 d . . . . .
N12 N 0.1571(6) 0.4074(4) 0.2754(6) 0.040(2) Uani 1 1 d . . . . .
F10 F 0.1354(8) 0.5847(5) 0.4065(7) 0.101(3) Uani 1 1 d . . . . .
N6 N 0.0676(7) 0.6221(4) -0.0283(7) 0.046(2) Uani 1 1 d . . . . .
N11 N 0.3507(7) 0.3101(4) 0.2659(8) 0.055(3) Uani 1 1 d . . . . .
H11A H 0.405090 0.311250 0.251277 0.066 Uiso 1 1 calc R . . . .
H11B H 0.330628 0.276436 0.283914 0.066 Uiso 1 1 calc R . . . .
N9 N 0.0938(7) 0.5339(4) 0.1900(7) 0.048(2) Uani 1 1 d . . . . .
N13 N 0.2756(7) 0.5209(4) 0.3546(7) 0.051(2) Uani 1 1 d . . . . .
C20 C 0.2065(7) 0.3558(4) 0.2869(7) 0.035(2) Uani 1 1 d . . . . .
N7 N 0.1325(8) 0.7284(5) 0.0914(8) 0.059(3) Uani 1 1 d . . . . .
N5 N 0.1125(9) 0.6697(5) -0.0560(8) 0.064(3) Uani 1 1 d . . . . .
C19 C 0.2994(7) 0.3587(5) 0.2608(7) 0.039(2) Uani 1 1 d . . . . .
N4 N -0.0111(9) 0.7430(4) -0.0481(8) 0.060(3) Uani 1 1 d . . . . .
C2 C -0.1049(8) 0.5819(5) -0.0224(8) 0.041(3) Uani 1 1 d . . . . .
F8 F 0.1474(10) 0.4561(7) 0.6604(8) 0.151(6) Uani 1 1 d . . . . .
F9 F 0.0684(8) 0.5510(7) 0.5512(8) 0.144(5) Uani 1 1 d . . . . .
C36 C 0.3092(10) 0.5621(6) 0.1029(9) 0.055(3) Uani 1 1 d . . . . .
H36 H 0.274198 0.539534 0.048756 0.066 Uiso 1 1 calc R . . . .
C24 C 0.0747(8) 0.4089(5) 0.2974(8) 0.045(3) Uani 1 1 d . . . . .
H24 H 0.039991 0.445177 0.290883 0.053 Uiso 1 1 calc R . . . .
F7 F 0.2930(11) 0.3959(5) 0.6225(8) 0.147(5) Uani 1 1 d . . . . .
O3 O 0.4790(9) 0.7707(6) 0.3100(9) 0.101(4) Uani 1 1 d . . . . .
C12 C 0.0465(7) 0.5707(5) 0.1372(7) 0.035(2) Uani 1 1 d . . . . .
C1 C -0.0940(8) 0.6450(5) 0.1389(8) 0.042(3) Uani 1 1 d . . . . .
C32 C 0.3517(8) 0.5806(5) 0.2645(9) 0.047(3) Uani 1 1 d . . . . .
C21 C 0.1747(8) 0.3049(5) 0.3177(8) 0.045(3) Uani 1 1 d . . . . .
H21 H 0.211058 0.269209 0.324256 0.054 Uiso 1 1 calc R . . . .
C11 C 0.1402(9) 0.6892(5) 0.2283(9) 0.054(3) Uani 1 1 d . . . . .
H11 H 0.125872 0.666032 0.276734 0.065 Uiso 1 1 calc R . . . .
C22 C 0.0874(9) 0.3062(5) 0.3395(9) 0.054(3) Uani 1 1 d . . . . .
H22 H 0.062941 0.271286 0.360659 0.065 Uiso 1 1 calc R . . . .
C8 C 0.0907(10) 0.5739(6) -0.0704(9) 0.058(3) Uani 1 1 d . . . . .
H8 H 0.070013 0.534671 -0.062838 0.069 Uiso 1 1 calc R . . . .
C25 C 0.2467(9) 0.5071(5) 0.4371(8) 0.047(3) Uani 1 1 d . . . . .
F2B F 0.529(3) 0.4463(16) 0.047(3) 0.111(10) Uiso 0.35 1 d . . P B 2
C23 C 0.0382(9) 0.3585(5) 0.3297(8) 0.051(3) Uani 1 1 d . . . . .
H23 H -0.020833 0.360651 0.344939 0.061 Uiso 1 1 calc R . . . .
C7 C 0.1484(11) 0.5890(7) -0.1263(10) 0.071(4) Uani 1 1 d . . . . .
H7 H 0.174346 0.563247 -0.163836 0.086 Uiso 1 1 calc R . . . .
N14 N 0.3691(9) 0.6000(5) 0.4300(8) 0.081(4) Uani 1 1 d . . . . .
H14A H 0.356201 0.593412 0.484240 0.098 Uiso 1 1 calc R . . . .
H14B H 0.407041 0.629612 0.425563 0.098 Uiso 1 1 calc R . . . .
C4 C -0.1606(15) 0.7765(6) -0.1056(10) 0.081(5) Uani 1 1 d . . . . .
H4 H -0.215218 0.799662 -0.137861 0.097 Uiso 1 1 calc R . . . .
C3 C -0.1582(11) 0.7238(6) -0.0537(9) 0.065(4) Uani 1 1 d . . . . .
H3 H -0.213205 0.705046 -0.044435 0.078 Uiso 1 1 calc R . . . .
C26 C 0.2845(11) 0.4591(6) 0.4934(9) 0.065(4) Uani 1 1 d . . . . .
C6 C 0.1601(11) 0.6491(7) -0.1156(10) 0.069(4) Uani 1 1 d . . . . .
H6 H 0.196461 0.672882 -0.145948 0.083 Uiso 1 1 calc R . . . .
C31 C 0.3322(10) 0.5658(5) 0.3562(9) 0.053(3) Uani 1 1 d . . . . .
C5 C -0.0667(14) 0.7870(6) -0.0991(10) 0.079(5) Uani 1 1 d . . . . .
H5 H -0.043758 0.820108 -0.126273 0.095 Uiso 1 1 calc R . . . .
C35 C 0.3679(11) 0.6068(6) 0.0893(11) 0.068(4) Uani 1 1 d . . . . .
H35 H 0.370478 0.615325 0.026398 0.081 Uiso 1 1 calc R . . . .
C30 C 0.1740(11) 0.5366(7) 0.4581(10) 0.069(4) Uani 1 1 d . . . . .
C9 C 0.2088(11) 0.7516(7) 0.1559(13) 0.076(4) Uani 1 1 d . . . . .
H9 H 0.251902 0.779534 0.142287 0.091 Uiso 1 1 calc R . . . .
C10 C 0.2159(12) 0.7290(7) 0.2447(11) 0.075(4) Uani 1 1 d . . . . .
H10 H 0.262113 0.738531 0.304054 0.090 Uiso 1 1 calc R . . . .
C34 C 0.4222(12) 0.6389(7) 0.1646(12) 0.079(5) Uani 1 1 d . . . . .
H34 H 0.463766 0.669660 0.156336 0.095 Uiso 1 1 calc R . . . .
C28 C 0.1787(17) 0.4725(10) 0.5868(12) 0.099(7) Uani 1 1 d . . . . .
C29 C 0.1401(13) 0.5203(9) 0.5324(12) 0.086(5) Uani 1 1 d . . . . .
O2 O 0.5629(13) 0.8010(7) 0.4640(11) 0.173(8) Uani 1 1 d . . . . .
C27 C 0.2512(17) 0.4418(8) 0.5691(10) 0.091(6) Uani 1 1 d . . . . .
C33 C 0.4138(11) 0.6243(6) 0.2569(11) 0.076(5) Uani 1 1 d . . . . .
H33 H 0.451117 0.644813 0.312364 0.091 Uiso 1 1 calc R . . . .
O1 O 0.4002(12) 0.8105(8) 0.4043(17) 0.202(10) Uani 1 1 d . . . . .
F5B F 0.4982(17) 0.3945(11) 0.3912(17) 0.085(6) Uiso 0.4 1 d . . P B 2
O4 O 0.4661(19) 0.7196(7) 0.4448(12) 0.214(11) Uani 1 1 d . . . . .
B1 B 0.0950(15) 0.7309(7) -0.0189(13) 0.074(5) Uani 1 1 d . . . . .
H1 H 0.129387 0.762386 -0.044198 0.089 Uiso 1 1 calc R . . . .
C13 C 0.4063(11) 0.4191(6) 0.2100(11) 0.067(4) Uani 1 1 d . . . . .
C18B C 0.502(3) 0.4115(17) 0.303(3) 0.073(10) Uiso 0.45 1 d . . P B 2
C17B C 0.592(3) 0.421(2) 0.288(3) 0.095(12) Uiso 0.45 1 d . . P B 2
C16B C 0.602(3) 0.430(2) 0.211(4) 0.074(13) Uiso 0.4 1 d . . P B 2
C15B C 0.530(5) 0.440(3) 0.135(5) 0.061(15) Uiso 0.35 1 d . . P B 2
F3B F 0.693(3) 0.4411(18) 0.198(4) 0.153(17) Uani 0.35 1 d . . P B 2
F4B F 0.6698(14) 0.4120(16) 0.365(2) 0.183(14) Uani 0.55 1 d . . P B 2
F3A F 0.6252(16) 0.4673(9) 0.1011(17) 0.133(8) Uani 0.65 1 d . . P B 1
F2A F 0.4645(11) 0.4287(7) -0.0190(11) 0.092(5) Uani 0.65 1 d . . P B 1
O5B O 0.400(2) 0.6736(15) 0.6202(19) 0.048(8) Uani 0.25 1 d . . P C 2
F5A F 0.4896(10) 0.4509(10) 0.3524(11) 0.104(6) Uani 0.6 1 d . . P B 1
F1B F 0.359(3) 0.4326(13) 0.069(2) 0.070(8) Uani 0.35 1 d . . P B 2
F4A F 0.6397(15) 0.4796(16) 0.287(2) 0.134(12) Uani 0.45 1 d . . P B 1
C17A C 0.563(2) 0.4586(15) 0.229(3) 0.083(9) Uani 0.55 1 d . . P B 1
C18A C 0.4800(16) 0.4461(13) 0.2566(18) 0.061(7) Uani 0.55 1 d . . P B 1
C16A C 0.562(2) 0.4512(17) 0.143(4) 0.092(17) Uani 0.6 1 d . . P B 1
C15A C 0.474(2) 0.4319(10) 0.077(2) 0.074(7) Uani 0.65 1 d . . P B 1
C14A C 0.4061(18) 0.4189(9) 0.1153(19) 0.098(8) Uani 1 1 d . . . . .
F1A F 0.3168(9) 0.3987(8) 0.0408(9) 0.074(4) Uani 0.65 1 d . . P B 1

loop_
_atom_site_aniso_label
_atom_site_aniso_U_11
_atom_site_aniso_U_22
_atom_site_aniso_U_33
_atom_site_aniso_U_23
_atom_site_aniso_U_13
_atom_site_aniso_U_12
Co1 0.0546(9) 0.0332(8) 0.0456(9) -0.0008(7) 0.0225(7) -0.0013(7)
Fe1 0.0586(10) 0.0320(8) 0.0409(9) -0.0014(7) 0.0191(8) 0.0028(7)
Cl1 0.099(3) 0.074(2) 0.091(3) -0.028(2) 0.046(2) -0.039(2)
O5A 0.027(5) 0.041(6) 0.053(6) -0.012(5) 0.011(5) -0.003(4)
N10 0.032(5) 0.046(5) 0.042(5) -0.001(4) 0.011(4) -0.002(4)
N8 0.038(5) 0.043(5) 0.043(5) 0.002(4) 0.006(4) 0.006(4)
F6 0.107(7) 0.080(6) 0.075(6) 0.010(5) 0.008(5) 0.028(6)
N2 0.056(6) 0.041(5) 0.048(6) -0.005(5) 0.023(5) -0.002(5)
N3 0.065(7) 0.034(5) 0.043(5) 0.000(4) 0.013(5) 0.005(5)
N15 0.058(6) 0.041(5) 0.057(6) -0.007(4) 0.032(5) -0.004(5)
N1 0.058(7) 0.054(6) 0.063(7) -0.008(5) 0.032(6) 0.002(5)
N12 0.041(5) 0.033(5) 0.046(5) -0.006(4) 0.015(4) -0.004(4)
F10 0.119(8) 0.120(8) 0.076(6) 0.008(6) 0.048(6) 0.046(7)
N6 0.059(6) 0.035(5) 0.048(5) 0.005(4) 0.019(5) -0.003(4)
N11 0.039(5) 0.047(6) 0.087(8) -0.002(5) 0.033(5) -0.004(5)
N9 0.063(6) 0.041(5) 0.046(5) 0.005(4) 0.025(5) 0.009(5)
N13 0.068(7) 0.042(5) 0.046(5) -0.005(4) 0.022(5) -0.010(5)
C20 0.036(6) 0.036(5) 0.031(5) 0.005(4) 0.005(4) 0.001(4)
N7 0.065(7) 0.046(6) 0.067(7) -0.010(5) 0.020(6) -0.014(5)
N5 0.082(8) 0.055(6) 0.064(7) 0.005(5) 0.036(6) -0.014(6)
C19 0.035(6) 0.040(6) 0.037(6) -0.004(5) 0.003(5) -0.002(5)
N4 0.079(8) 0.038(5) 0.061(7) 0.015(5) 0.017(6) 0.002(5)
C2 0.052(7) 0.039(6) 0.039(6) 0.007(5) 0.024(6) 0.010(5)
F8 0.173(12) 0.216(14) 0.085(7) 0.006(8) 0.072(8) -0.088(11)
F9 0.110(9) 0.234(15) 0.116(9) -0.041(9) 0.076(8) 0.003(9)
C36 0.070(9) 0.054(7) 0.052(7) -0.002(6) 0.035(7) 0.001(6)
C24 0.041(6) 0.046(6) 0.051(7) 0.001(5) 0.019(5) 0.011(5)
F7 0.252(16) 0.102(8) 0.080(7) 0.040(6) 0.038(9) -0.015(9)
O3 0.095(9) 0.132(11) 0.092(8) -0.016(8) 0.052(7) -0.035(8)
C12 0.031(5) 0.039(6) 0.035(5) -0.010(5) 0.010(4) -0.007(4)
C1 0.040(6) 0.035(6) 0.041(6) -0.002(5) -0.002(5) 0.004(5)
C32 0.041(6) 0.041(6) 0.056(7) -0.010(5) 0.012(6) -0.010(5)
C21 0.046(7) 0.038(6) 0.051(7) 0.007(5) 0.015(5) 0.005(5)
C11 0.058(8) 0.048(7) 0.055(8) -0.012(6) 0.015(6) 0.002(6)
C22 0.061(8) 0.046(7) 0.069(8) 0.010(6) 0.038(7) -0.005(6)
C8 0.071(9) 0.051(7) 0.056(8) -0.001(6) 0.026(7) 0.012(6)
C25 0.056(7) 0.043(6) 0.041(6) -0.002(5) 0.012(6) -0.009(5)
C23 0.052(7) 0.056(7) 0.058(7) 0.013(6) 0.036(6) 0.009(6)
C7 0.084(11) 0.084(11) 0.062(9) 0.000(8) 0.045(8) 0.007(8)
N14 0.104(10) 0.084(9) 0.066(8) -0.027(7) 0.040(7) -0.055(8)
C4 0.119(15) 0.054(9) 0.058(9) 0.004(7) 0.009(9) 0.033(9)
C3 0.092(11) 0.044(7) 0.048(7) -0.006(6) 0.005(7) 0.019(7)
C26 0.083(10) 0.060(8) 0.047(7) -0.009(6) 0.013(7) -0.027(8)
C6 0.081(10) 0.071(9) 0.073(9) 0.012(8) 0.050(8) 0.000(8)
C31 0.067(8) 0.045(7) 0.050(7) -0.009(6) 0.025(6) -0.008(6)
C5 0.125(15) 0.048(8) 0.058(9) 0.010(7) 0.017(10) 0.007(9)
C35 0.080(10) 0.061(8) 0.084(10) 0.000(8) 0.057(9) -0.007(7)
C30 0.071(10) 0.080(10) 0.060(9) -0.002(8) 0.024(8) -0.004(8)
C9 0.067(10) 0.058(9) 0.109(13) -0.016(9) 0.037(10) -0.014(7)
C10 0.083(11) 0.066(9) 0.070(10) -0.025(8) 0.011(8) 0.013(8)
C34 0.098(12) 0.064(9) 0.098(12) -0.012(9) 0.064(10) -0.020(9)
C28 0.126(17) 0.118(16) 0.062(11) -0.013(11) 0.042(11) -0.064(14)
C29 0.085(12) 0.118(15) 0.065(10) -0.019(10) 0.039(9) -0.022(11)
O2 0.211(18) 0.127(12) 0.120(12) 0.012(9) -0.042(11) -0.099(12)
C27 0.151(18) 0.074(11) 0.039(8) 0.003(8) 0.013(10) -0.038(12)
C33 0.081(10) 0.074(10) 0.087(11) -0.042(8) 0.046(9) -0.042(8)
O1 0.134(14) 0.167(16) 0.35(3) -0.125(18) 0.142(17) -0.022(12)
O4 0.43(3) 0.111(12) 0.125(13) -0.012(10) 0.115(17) -0.135(17)
B1 0.110(15) 0.046(9) 0.077(12) 0.010(8) 0.045(11) -0.015(9)
C13 0.073(10) 0.046(7) 0.099(11) -0.031(7) 0.052(9) -0.020(7)
F3B 0.13(3) 0.15(3) 0.25(5) -0.03(3) 0.15(3) -0.05(3)
F4B 0.052(12) 0.29(4) 0.19(3) -0.14(3) 0.018(15) -0.054(17)
F3A 0.130(16) 0.137(17) 0.175(19) -0.070(15) 0.111(15) -0.073(14)
F2A 0.084(10) 0.131(13) 0.082(10) 0.016(9) 0.059(9) 0.022(9)
O5B 0.049(18) 0.07(2) 0.028(15) 0.006(14) 0.014(13) 0.036(16)
F5A 0.046(8) 0.189(19) 0.072(10) -0.050(11) 0.008(7) -0.030(10)
F1B 0.09(3) 0.053(17) 0.08(2) 0.012(14) 0.038(19) 0.022(15)
F4A 0.057(13) 0.22(3) 0.13(2) -0.11(2) 0.039(14) -0.076(18)
C17A 0.07(2) 0.08(2) 0.10(3) -0.041(19) 0.024(19) -0.034(17)
C18A 0.037(13) 0.09(2) 0.051(14) -0.026(14) 0.012(11) -0.009(13)
C16A 0.047(18) 0.09(2) 0.16(4) -0.06(3) 0.06(2) -0.041(18)
C15A 0.080(18) 0.066(14) 0.11(2) 0.001(14) 0.079(18) -0.001(13)
C14A 0.13(2) 0.066(12) 0.14(2) 0.034(13) 0.097(18) 0.049(13)
F1A 0.036(7) 0.133(14) 0.054(8) -0.012(8) 0.013(6) 0.025(8)

loop_
_atom_type_symbol
_atom_type_description
_atom_type_scat_dispersion_real
_atom_type_scat_dispersion_imag
_atom_type_scat_source
C C 0.0033 0.0016 'International Tables Vol C Tables 4.2.6.8 and 6.1.1.4'
H H 0.0000 0.0000 'International Tables Vol C Tables 4.2.6.8 and 6.1.1.4'
B B 0.0013 0.0007 'International Tables Vol C Tables 4.2.6.8 and 6.1.1.4'
Cl Cl 0.1484 0.1585 'International Tables Vol C Tables 4.2.6.8 and 6.1.1.4'
Co Co 0.3494 0.9721 'International Tables Vol C Tables 4.2.6.8 and 6.1.1.4'
F F 0.0171 0.0103 'International Tables Vol C Tables 4.2.6.8 and 6.1.1.4'
Fe Fe 0.3463 0.8444 'International Tables Vol C Tables 4.2.6.8 and 6.1.1.4'
N N 0.0061 0.0033 'International Tables Vol C Tables 4.2.6.8 and 6.1.1.4'
O O 0.0106 0.0060 'International Tables Vol C Tables 4.2.6.8 and 6.1.1.4'

loop_
_geom_angle_atom_site_label_1
_geom_angle_atom_site_label_2
_geom_angle_atom_site_label_3
_geom_angle
_geom_angle_site_symmetry_1
_geom_angle_site_symmetry_3
_geom_angle_publ_flag
N10 Co1 N13 97.7(4) . . ?
N2 Co1 N10 87.1(4) 3_565 . ?
N2 Co1 N15 97.8(4) 3_565 . ?
N2 Co1 N12 91.5(4) 3_565 . ?
N2 Co1 N9 85.1(4) 3_565 . ?
N2 Co1 N13 173.2(4) 3_565 . ?
N15 Co1 N10 96.7(4) . . ?
N15 Co1 N13 76.8(4) . . ?
N12 Co1 N10 76.9(3) . . ?
N12 Co1 N15 168.4(4) . . ?
N12 Co1 N13 94.3(3) . . ?
N9 Co1 N10 169.5(4) . . ?
N9 Co1 N15 91.3(4) . . ?
N9 Co1 N12 96.3(4) . . ?
N9 Co1 N13 90.7(4) . . ?
N8 Fe1 N6 88.9(4) . . ?
N3 Fe1 N8 88.5(4) . . ?
N3 Fe1 N6 88.0(4) . . ?
C2 Fe1 N8 176.2(4) . . ?
C2 Fe1 N3 91.7(4) . . ?
C2 Fe1 N6 87.3(4) . . ?
C12 Fe1 N8 89.5(4) . . ?
C12 Fe1 N3 178.0(4) . . ?
C12 Fe1 N6 92.4(4) . . ?
C12 Fe1 C2 90.4(4) . . ?
C12 Fe1 C1 88.2(4) . . ?
C1 Fe1 N8 94.4(4) . . ?
C1 Fe1 N3 91.5(4) . . ?
C1 Fe1 N6 176.6(4) . . ?
C1 Fe1 C2 89.4(4) . . ?
O3 Cl1 O1 103.4(12) . . ?
O2 Cl1 O3 111.6(10) . . ?
O2 Cl1 O1 108.2(11) . . ?
O4 Cl1 O3 113.9(9) . . ?
O4 Cl1 O2 111.1(12) . . ?
O4 Cl1 O1 108.1(14) . . ?
H5AA O5A H5AB 109.4 . . ?
C19 N10 Co1 117.1(7) . . ?
C19 N10 C13 119.2(10) . . ?
C13 N10 Co1 123.4(8) . . ?
N7 N8 Fe1 119.3(7) . . ?
C11 N8 Fe1 133.7(9) . . ?
C11 N8 N7 106.4(10) . . ?
C2 N2 Co1 153.1(9) . 3_565 ?
N4 N3 Fe1 120.3(8) . . ?
C3 N3 Fe1 133.5(9) . . ?
C3 N3 N4 106.2(10) . . ?
C36 N15 Co1 127.2(9) . . ?
C36 N15 C32 116.9(10) . . ?
C32 N15 Co1 115.7(8) . . ?
C20 N12 Co1 116.3(7) . . ?
C24 N12 Co1 125.3(7) . . ?
C24 N12 C20 118.4(9) . . ?
N5 N6 Fe1 119.6(7) . . ?
C8 N6 Fe1 133.5(8) . . ?
C8 N6 N5 106.8(10) . . ?
H11A N11 H11B 120.0 . . ?
C19 N11 H11A 120.0 . . ?
C19 N11 H11B 120.0 . . ?
C12 N9 Co1 145.5(8) . . ?
C25 N13 Co1 123.2(7) . . ?
C31 N13 Co1 116.2(8) . . ?
C31 N13 C25 120.0(10) . . ?
N12 C20 C19 114.5(9) . . ?
N12 C20 C21 123.0(10) . . ?
C21 C20 C19 122.5(9) . . ?
N8 N7 B1 117.2(10) . . ?
C9 N7 N8 108.5(12) . . ?
C9 N7 B1 133.5(13) . . ?
N6 N5 B1 116.9(10) . . ?
C6 N5 N6 107.6(11) . . ?
C6 N5 B1 135.5(12) . . ?
N10 C19 C20 114.7(9) . . ?
N11 C19 N10 126.2(10) . . ?
N11 C19 C20 119.1(9) . . ?
N3 N4 B1 117.5(10) . . ?
C5 N4 N3 109.1(13) . . ?
C5 N4 B1 133.4(13) . . ?
N2 C2 Fe1 172.1(10) . . ?
N15 C36 H36 118.2 . . ?
N15 C36 C35 123.6(13) . . ?
C35 C36 H36 118.2 . . ?
N12 C24 H24 119.2 . . ?
N12 C24 C23 121.7(10) . . ?
C23 C24 H24 119.2 . . ?
N9 C12 Fe1 171.7(9) . . ?
N1 C1 Fe1 175.9(10) . . ?
N15 C32 C31 114.2(10) . . ?
C33 C32 N15 122.7(12) . . ?
C33 C32 C31 123.0(11) . . ?
C20 C21 H21 120.7 . . ?
C20 C21 C22 118.6(10) . . ?
C22 C21 H21 120.7 . . ?
N8 C11 H11 124.4 . . ?
N8 C11 C10 111.1(13) . . ?
C10 C11 H11 124.4 . . ?
C21 C22 H22 120.7 . . ?
C23 C22 C21 118.6(10) . . ?
C23 C22 H22 120.7 . . ?
N6 C8 H8 124.6 . . ?
N6 C8 C7 110.8(12) . . ?
C7 C8 H8 124.6 . . ?
C26 C25 N13 120.8(12) . . ?
C30 C25 N13 122.1(12) . . ?
C30 C25 C26 116.8(13) . . ?
C24 C23 H23 120.1 . . ?
C22 C23 C24 119.7(10) . . ?
C22 C23 H23 120.1 . . ?
C8 C7 H7 127.7 . . ?
C6 C7 C8 104.7(12) . . ?
C6 C7 H7 127.7 . . ?
H14A N14 H14B 120.0 . . ?
C31 N14 H14A 120.0 . . ?
C31 N14 H14B 120.0 . . ?
C3 C4 H4 127.9 . . ?
C5 C4 H4 127.9 . . ?
C5 C4 C3 104.3(14) . . ?
N3 C3 C4 110.8(15) . . ?
N3 C3 H3 124.6 . . ?
C4 C3 H3 124.6 . . ?
F6 C26 C25 120.0(12) . . ?
F6 C26 C27 118.2(15) . . ?
C25 C26 C27 121.8(16) . . ?
N5 C6 C7 110.1(12) . . ?
N5 C6 H6 124.9 . . ?
C7 C6 H6 124.9 . . ?
N13 C31 C32 116.6(10) . . ?
N13 C31 N14 125.3(11) . . ?
N14 C31 C32 118.0(11) . . ?
N4 C5 C4 109.6(14) . . ?
N4 C5 H5 125.2 . . ?
C4 C5 H5 125.2 . . ?
C36 C35 H35 119.7 . . ?
C34 C35 C36 120.7(13) . . ?
C34 C35 H35 119.7 . . ?
F10 C30 C25 119.4(12) . . ?
F10 C30 C29 118.2(15) . . ?
C25 C30 C29 122.4(16) . . ?
N7 C9 H9 125.1 . . ?
N7 C9 C10 109.7(14) . . ?
C10 C9 H9 125.1 . . ?
C11 C10 H10 127.9 . . ?
C9 C10 C11 104.2(13) . . ?
C9 C10 H10 127.9 . . ?
C35 C34 H34 121.6 . . ?
C35 C34 C33 116.7(13) . . ?
C33 C34 H34 121.6 . . ?
F8 C28 C29 121(2) . . ?
F8 C28 C27 119(2) . . ?
C27 C28 C29 120.3(16) . . ?
F9 C29 C30 120.5(19) . . ?
F9 C29 C28 119.9(17) . . ?
C28 C29 C30 119.6(18) . . ?
F7 C27 C26 119(2) . . ?
F7 C27 C28 122.2(18) . . ?
C28 C27 C26 119.1(17) . . ?
C32 C33 C34 119.3(13) . . ?
C32 C33 H33 120.4 . . ?
C34 C33 H33 120.4 . . ?
N7 B1 H1 110.6 . . ?
N5 B1 N7 107.1(12) . . ?
N5 B1 H1 110.6 . . ?
N4 B1 N7 108.6(13) . . ?
N4 B1 N5 109.2(13) . . ?
N4 B1 H1 110.6 . . ?
N10 C13 C18B 111.7(17) . . ?
C18A C13 N10 126.9(16) . . ?
C18A C13 C14A 107.1(19) . . ?
C14A C13 N10 121.5(16) . . ?
C14A C13 C18B 125(2) . . ?
F5B C18B C13 123(3) . . ?
F5B C18B C17B 120(4) . . ?
C17B C18B C13 117(3) . . ?
C16B C17B C18B 123(5) . . ?
C16B C17B F4B 121(5) . . ?
F4B C17B C18B 115(4) . . ?
C17B C16B C15B 124(6) . . ?
C17B C16B F3B 122(5) . . ?
C15B C16B F3B 113(5) . . ?
F2B C15B C16B 130(6) . . ?
F2B C15B C14A 99(5) . . ?
C16B C15B C14A 127(5) . . ?
F4A C17A C18A 122(3) . . ?
C16A C17A F4A 118(3) . . ?
C16A C17A C18A 120(3) . . ?
C13 C18A F5A 114(2) . . ?
C13 C18A C17A 128(2) . . ?
F5A C18A C17A 116(2) . . ?
F3A C16A C15A 113(4) . . ?
C17A C16A F3A 129(3) . . ?
C17A C16A C15A 117(3) . . ?
F2A C15A C16A 120(2) . . ?
C14A C15A F2A 125(3) . . ?
C14A C15A C16A 115(3) . . ?
C13 C14A C15B 98(3) . . ?
C13 C14A F1A 118.2(17) . . ?
F1B C14A C13 123(3) . . ?
F1B C14A C15B 123(4) . . ?
C15A C14A C13 131(3) . . ?
C15A C14A F1A 111(2) . . ?

loop_
_geom_bond_atom_site_label_1
_geom_bond_atom_site_label_2
_geom_bond_distance
_geom_bond_site_symmetry_2
_geom_bond_publ_flag
Co1 N10 2.113(9) . ?
Co1 N2 2.101(10) 3_565 ?
Co1 N15 2.106(9) . ?
Co1 N12 2.103(9) . ?
Co1 N9 2.103(10) . ?
Co1 N13 2.131(9) . ?
Fe1 N8 1.969(9) . ?
Fe1 N3 1.953(9) . ?
Fe1 N6 1.972(10) . ?
Fe1 C2 1.933(13) . ?
Fe1 C12 1.875(11) . ?
Fe1 C1 1.928(12) . ?
Cl1 O3 1.415(11) . ?
Cl1 O2 1.388(14) . ?
Cl1 O1 1.422(16) . ?
Cl1 O4 1.371(14) . ?
O5A H5AA 0.8698 . ?
O5A H5AB 0.8695 . ?
N10 C19 1.313(13) . ?
N10 C13 1.407(15) . ?
N8 N7 1.376(13) . ?
N8 C11 1.319(15) . ?
F6 C26 1.361(17) . ?
N2 C2 1.138(14) . ?
N3 N4 1.364(14) . ?
N3 C3 1.340(17) . ?
N15 C36 1.327(14) . ?
N15 C32 1.364(14) . ?
N1 C1 1.152(14) . ?
N12 C20 1.349(13) . ?
N12 C24 1.331(13) . ?
F10 C30 1.342(17) . ?
N6 N5 1.377(13) . ?
N6 C8 1.337(14) . ?
N11 H11A 0.8800 . ?
N11 H11B 0.8800 . ?
N11 C19 1.313(14) . ?
N9 C12 1.198(13) . ?
N13 C25 1.425(14) . ?
N13 C31 1.298(15) . ?
C20 C19 1.512(14) . ?
C20 C21 1.361(14) . ?
N7 C9 1.329(18) . ?
N7 B1 1.54(2) . ?
N5 C6 1.346(16) . ?
N5 B1 1.53(2) . ?
N4 C5 1.352(17) . ?
N4 B1 1.50(2) . ?
F8 C28 1.338(18) . ?
F9 C29 1.35(2) . ?
C36 H36 0.9500 . ?
C36 C35 1.372(17) . ?
C24 H24 0.9500 . ?
C24 C23 1.392(16) . ?
F7 C27 1.33(2) . ?
C32 C31 1.487(16) . ?
C32 C33 1.362(16) . ?
C21 H21 0.9500 . ?
C21 C22 1.400(16) . ?
C11 H11 0.9500 . ?
C11 C10 1.385(19) . ?
C22 H22 0.9500 . ?
C22 C23 1.364(16) . ?
C8 H8 0.9500 . ?
C8 C7 1.376(18) . ?
C25 C26 1.369(18) . ?
C25 C30 1.359(18) . ?
F2B C15B 1.28(8) . ?
C23 H23 0.9500 . ?
C7 H7 0.9500 . ?
C7 C6 1.37(2) . ?
N14 H14A 0.8800 . ?
N14 H14B 0.8800 . ?
N14 C31 1.302(15) . ?
C4 H4 0.9500 . ?
C4 C3 1.401(19) . ?
C4 C5 1.36(2) . ?
C3 H3 0.9500 . ?
C26 C27 1.39(2) . ?
C6 H6 0.9500 . ?
C5 H5 0.9500 . ?
C35 H35 0.9500 . ?
C35 C34 1.36(2) . ?
C30 C29 1.37(2) . ?
C9 H9 0.9500 . ?
C9 C10 1.37(2) . ?
C10 H10 0.9500 . ?
C34 H34 0.9500 . ?
C34 C33 1.43(2) . ?
C28 C29 1.35(3) . ?
C28 C27 1.35(3) . ?
C33 H33 0.9500 . ?
F5B C18B 1.36(4) . ?
B1 H1 1.0000 . ?
C13 C18B 1.65(4) . ?
C13 C18A 1.24(3) . ?
C13 C14A 1.38(3) . ?
C18B C17B 1.41(5) . ?
C17B C16B 1.19(6) . ?
C17B F4B 1.35(5) . ?
C16B C15B 1.30(8) . ?
C16B F3B 1.41(5) . ?
C15B C14A 1.81(7) . ?
F3A C16A 1.30(4) . ?
F2A C15A 1.37(3) . ?
F5A C18A 1.37(3) . ?
F1B C14A 0.86(3) . ?
F4A C17A 1.27(3) . ?
C17A C18A 1.42(4) . ?
C17A C16A 1.26(5) . ?
C16A C15A 1.42(5) . ?
C15A C14A 1.31(3) . ?
C14A F1A 1.50(3) . ?

loop_
_geom_torsion_atom_site_label_1
_geom_torsion_atom_site_label_2
_geom_torsion_atom_site_label_3
_geom_torsion_atom_site_label_4
_geom_torsion
_geom_torsion_site_symmetry_1
_geom_torsion_site_symmetry_2
_geom_torsion_site_symmetry_3
_geom_torsion_site_symmetry_4
_geom_torsion_publ_flag
Co1 N10 C19 N11 173.3(9) . . . . ?
Co1 N10 C19 C20 -7.1(11) . . . . ?
Co1 N10 C13 C18B 118.6(17) . . . . ?
Co1 N10 C13 C18A 78(3) . . . . ?
Co1 N10 C13 C14A -75.2(15) . . . . ?
Co1 N15 C36 C35 -177.1(10) . . . . ?
Co1 N15 C32 C31 -7.5(13) . . . . ?
Co1 N15 C32 C33 175.4(11) . . . . ?
Co1 N12 C20 C19 2.4(11) . . . . ?
Co1 N12 C20 C21 -176.3(8) . . . . ?
Co1 N12 C24 C23 176.5(9) . . . . ?
Co1 N13 C25 C26 82.6(13) . . . . ?
Co1 N13 C25 C30 -90.5(13) . . . . ?
Co1 N13 C31 C32 -2.5(15) . . . . ?
Co1 N13 C31 N14 174.1(12) . . . . ?
Fe1 N8 N7 C9 -169.5(9) . . . . ?
Fe1 N8 N7 B1 1.4(15) . . . . ?
Fe1 N8 C11 C10 169.1(9) . . . . ?
Fe1 N3 N4 C5 -178.7(9) . . . . ?
Fe1 N3 N4 B1 0.8(15) . . . . ?
Fe1 N3 C3 C4 179.2(9) . . . . ?
Fe1 N6 N5 C6 -179.4(9) . . . . ?
Fe1 N6 N5 B1 -2.1(16) . . . . ?
Fe1 N6 C8 C7 179.7(10) . . . . ?
N10 C13 C18B F5B 6(4) . . . . ?
N10 C13 C18B C17B -177(3) . . . . ?
N10 C13 C18A F5A 23(4) . . . . ?
N10 C13 C18A C17A -174(3) . . . . ?
N10 C13 C14A C15B 173(2) . . . . ?
N10 C13 C14A F1B 34(5) . . . . ?
N10 C13 C14A C15A 171(2) . . . . ?
N10 C13 C14A F1A -12(2) . . . . ?
N8 N7 C9 C10 -2.9(16) . . . . ?
N8 N7 B1 N5 -60.6(16) . . . . ?
N8 N7 B1 N4 57.3(15) . . . . ?
N8 C11 C10 C9 -0.2(15) . . . . ?
F6 C26 C27 F7 1(2) . . . . ?
F6 C26 C27 C28 179.5(14) . . . . ?
N3 N4 C5 C4 -1.0(17) . . . . ?
N3 N4 B1 N7 -58.7(15) . . . . ?
N3 N4 B1 N5 57.8(16) . . . . ?
N15 C36 C35 C34 2(2) . . . . ?
N15 C32 C31 N13 6.7(17) . . . . ?
N15 C32 C31 N14 -170.3(12) . . . . ?
N15 C32 C33 C34 2(2) . . . . ?
N12 C20 C19 N10 3.1(13) . . . . ?
N12 C20 C19 N11 -177.3(10) . . . . ?
N12 C20 C21 C22 -0.8(17) . . . . ?
N12 C24 C23 C22 0.1(19) . . . . ?
F10 C30 C29 F9 1(2) . . . . ?
F10 C30 C29 C28 -179.0(15) . . . . ?
N6 N5 C6 C7 -0.9(17) . . . . ?
N6 N5 B1 N7 60.8(17) . . . . ?
N6 N5 B1 N4 -56.7(16) . . . . ?
N6 C8 C7 C6 0.4(17) . . . . ?
N13 C25 C26 F6 7.2(18) . . . . ?
N13 C25 C26 C27 -174.2(12) . . . . ?
N13 C25 C30 F10 -8(2) . . . . ?
N13 C25 C30 C29 174.1(13) . . . . ?
C20 N12 C24 C23 -1.3(16) . . . . ?
C20 C21 C22 C23 -0.5(18) . . . . ?
N7 N8 C11 C10 -1.5(14) . . . . ?
N7 C9 C10 C11 1.9(16) . . . . ?
N5 N6 C8 C7 -1.0(15) . . . . ?
C19 N10 C13 C18B -68.6(19) . . . . ?
C19 N10 C13 C18A -109(2) . . . . ?
C19 N10 C13 C14A 97.6(17) . . . . ?
C19 C20 C21 C22 -179.4(10) . . . . ?
N4 N3 C3 C4 0.1(14) . . . . ?
F8 C28 C29 F9 -1(3) . . . . ?
F8 C28 C29 C30 179.2(15) . . . . ?
F8 C28 C27 F7 0(3) . . . . ?
F8 C28 C27 C26 -179.3(14) . . . . ?
C36 N15 C32 C31 176.5(11) . . . . ?
C36 N15 C32 C33 -0.6(18) . . . . ?
C36 C35 C34 C33 -1(2) . . . . ?
C24 N12 C20 C19 -179.6(9) . . . . ?
C24 N12 C20 C21 1.7(16) . . . . ?
C32 N15 C36 C35 -1.6(19) . . . . ?
C21 C20 C19 N10 -178.1(10) . . . . ?
C21 C20 C19 N11 1.5(16) . . . . ?
C21 C22 C23 C24 0.9(19) . . . . ?
C11 N8 N7 C9 2.7(13) . . . . ?
C11 N8 N7 B1 173.6(12) . . . . ?
C8 N6 N5 C6 1.2(15) . . . . ?
C8 N6 N5 B1 178.5(13) . . . . ?
C8 C7 C6 N5 0.4(18) . . . . ?
C25 N13 C31 C32 -174.5(11) . . . . ?
C25 N13 C31 N14 2(2) . . . . ?
C25 C26 C27 F7 -178.0(13) . . . . ?
C25 C26 C27 C28 1(2) . . . . ?
C25 C30 C29 F9 179.6(14) . . . . ?
C25 C30 C29 C28 -1(3) . . . . ?
F2B C15B C14A C13 -174(3) . . . . ?
F2B C15B C14A F1B -35(6) . . . . ?
C3 N3 N4 C5 0.6(13) . . . . ?
C3 N3 N4 B1 -180.0(12) . . . . ?
C3 C4 C5 N4 1.0(17) . . . . ?
C26 C25 C30 F10 178.8(12) . . . . ?
C26 C25 C30 C29 1(2) . . . . ?
C6 N5 B1 N7 -122.9(17) . . . . ?
C6 N5 B1 N4 119.7(18) . . . . ?
C31 N13 C25 C26 -106.1(14) . . . . ?
C31 N13 C25 C30 80.8(17) . . . . ?
C31 C32 C33 C34 -174.8(13) . . . . ?
C5 N4 B1 N7 120.6(16) . . . . ?
C5 N4 B1 N5 -122.9(15) . . . . ?
C5 C4 C3 N3 -0.7(16) . . . . ?
C35 C34 C33 C32 -1(2) . . . . ?
C30 C25 C26 F6 -179.3(12) . . . . ?
C30 C25 C26 C27 -0.8(19) . . . . ?
C9 N7 B1 N5 107.6(17) . . . . ?
C9 N7 B1 N4 -134.6(15) . . . . ?
C29 C28 C27 F7 177.8(16) . . . . ?
C29 C28 C27 C26 -1(3) . . . . ?
C27 C28 C29 F9 -179.4(16) . . . . ?
C27 C28 C29 C30 1(3) . . . . ?
C33 C32 C31 N13 -176.2(13) . . . . ?
C33 C32 C31 N14 7(2) . . . . ?
F5B C18B C17B C16B 173(5) . . . . ?
F5B C18B C17B F4B 0(6) . . . . ?
B1 N7 C9 C10 -171.7(15) . . . . ?
B1 N5 C6 C7 -177.5(17) . . . . ?
B1 N4 C5 C4 179.6(15) . . . . ?
C13 N10 C19 N11 0.0(17) . . . . ?
C13 N10 C19 C20 179.6(10) . . . . ?
C13 C18B C17B C16B -5(7) . . . . ?
C13 C18B C17B F4B -177(3) . . . . ?
C18B C13 C14A C15B -23(3) . . . . ?
C18B C13 C14A F1B -162(4) . . . . ?
C18B C17B C16B C15B 8(9) . . . . ?
C18B C17B C16B F3B 179(4) . . . . ?
C17B C16B C15B F2B -174(6) . . . . ?
C17B C16B C15B C14A -21(9) . . . . ?
C16B C15B C14A C13 27(6) . . . . ?
C16B C15B C14A F1B 166(6) . . . . ?
F3B C16B C15B F2B 15(9) . . . . ?
F3B C16B C15B C14A 168(4) . . . . ?
F4B C17B C16B C15B -179(5) . . . . ?
F4B C17B C16B F3B -9(8) . . . . ?
F3A C16A C15A F2A 3(4) . . . . ?
F3A C16A C15A C14A -176(3) . . . . ?
F2A C15A C14A C13 178.7(19) . . . . ?
F2A C15A C14A F1A 1(3) . . . . ?
F4A C17A C18A C13 -171(4) . . . . ?
F4A C17A C18A F5A -8(5) . . . . ?
F4A C17A C16A F3A -7(7) . . . . ?
F4A C17A C16A C15A -175(3) . . . . ?
C17A C16A C15A F2A 173(3) . . . . ?
C17A C16A C15A C14A -6(5) . . . . ?
C18A C13 C14A C15A 13(3) . . . . ?
C18A C13 C14A F1A -169(2) . . . . ?
C18A C17A C16A F3A 170(4) . . . . ?
C18A C17A C16A C15A 2(6) . . . . ?
C16A C17A C18A C13 12(6) . . . . ?
C16A C17A C18A F5A 175(4) . . . . ?
C16A C15A C14A C13 -2(4) . . . . ?
C16A C15A C14A F1A -180(2) . . . . ?
C14A C13 C18B F5B -160(3) . . . . ?
C14A C13 C18B C17B 17(4) . . . . ?
C14A C13 C18A F5A 179(2) . . . . ?
C14A C13 C18A C17A -18(4) . . . . ?
